data_2222640
loop_
_publ_author_name
'Lv, Lu-Ping'
'Yu, Tie-Ming'
'Yu, Wen-Bo'
'Li, Wei-Wei'
'Hu, Xian-Chao'

_publ_section_title
;
 <i>N</i>'-(3-Methoxybenzylidene)acetohydrazide
;
_journal_coeditor_code CI2861
_journal_issue 8
_journal_name_full 'Acta Crystallographica Section E'
_journal_page_first o1990
_journal_paper_doi 10.1107/S1600536809028864
_journal_volume 65
_journal_year 2009
_chemical_formula_iupac 'C10 H12 N2 O2'
_chemical_formula_moiety 'C10 H12 N2 O2'
_chemical_formula_sum 'C10 H12 N2 O2'
_chemical_formula_weight 192.22
_chemical_name_systematic
;
<i>N</i>'-(3-Methoxybenzylidene)acetohydrazide
;
_space_group_IT_number 14
_symmetry_cell_setting monoclinic
_symmetry_space_group_name_Hall '-P 2ybc'
_symmetry_space_group_name_H-M 'P 1 21/c 1'
_atom_sites_solution_hydrogens geom
_atom_sites_solution_primary direct
_atom_sites_solution_secondary difmap
_audit_creation_method SHELXL-97
_cell_angle_alpha 90.00
_cell_angle_beta 107.126(4)
_cell_angle_gamma 90.00
_cell_formula_units_Z 4
_cell_length_a 12.394(4)
_cell_length_b 5.7278(19)
_cell_length_c 15.017(5)
_cell_measurement_reflns_used 1768
_cell_measurement_temperature 223(2)
_cell_measurement_theta_max 25.0
_cell_measurement_theta_min 1.7
_cell_volume 1018.8(6)
_computing_cell_refinement 'SAINT (Bruker, 2002)'
_computing_data_collection 'SMART (Bruker, 2002)'
_computing_data_reduction 'SAINT (Bruker, 2002)'
_computing_molecular_graphics 'SHELXTL (Sheldrick, 2008)'
_computing_publication_material 'SHELXTL (Sheldrick, 2008)'
_computing_structure_refinement 'SHELXL97 (Sheldrick, 2008)'
_computing_structure_solution 'SHELXS97 (Sheldrick, 2008)'
_diffrn_ambient_temperature 223(2)
_diffrn_measured_fraction_theta_full 0.985
_diffrn_measured_fraction_theta_max 0.985
_diffrn_measurement_device_type 'Bruker SMART CCD area-detector'
_diffrn_measurement_method '\f and \w'
_diffrn_radiation_monochromator graphite
_diffrn_radiation_source 'fine-focus sealed tube'
_diffrn_radiation_type MoK\a
_diffrn_radiation_wavelength 0.71073
_diffrn_reflns_av_R_equivalents 0.0249
_diffrn_reflns_av_sigmaI/netI 0.0253
_diffrn_reflns_limit_h_max 14
_diffrn_reflns_limit_h_min -13
_diffrn_reflns_limit_k_max 6
_diffrn_reflns_limit_k_min -6
_diffrn_reflns_limit_l_max 17
_diffrn_reflns_limit_l_min -17
_diffrn_reflns_number 4871
_diffrn_reflns_theta_full 25.01
_diffrn_reflns_theta_max 25.01
_diffrn_reflns_theta_min 1.72
_diffrn_standards_number 0
_exptl_absorpt_coefficient_mu 0.089
_exptl_absorpt_correction_T_max 0.9852
_exptl_absorpt_correction_T_min 0.9818
_exptl_absorpt_correction_type multi-scan
_exptl_absorpt_process_details '(SADABS; Bruker, 2002)'
_exptl_crystal_colour colourless
_exptl_crystal_density_diffrn 1.253
_exptl_crystal_density_method 'not measured'
_exptl_crystal_description Block
_exptl_crystal_F_000 408
_exptl_crystal_size_max 0.23
_exptl_crystal_size_mid 0.22
_exptl_crystal_size_min 0.18
_refine_diff_density_max 0.135
_refine_diff_density_min -0.149
_refine_ls_extinction_coef 0.013(3)
_refine_ls_extinction_expression Fc^*^=kFc[1+0.001xFc^2^\l^3^/sin(2\q)]^-1/4^
_refine_ls_extinction_method 'SHELXL97 (Sheldrick, 2008)'
_refine_ls_goodness_of_fit_ref 1.066
_refine_ls_hydrogen_treatment constr
_refine_ls_matrix_type full
_refine_ls_number_parameters 130
_refine_ls_number_reflns 1768
_refine_ls_number_restraints 0
_refine_ls_restrained_S_all 1.066
_refine_ls_R_factor_all 0.0470
_refine_ls_R_factor_gt 0.0396
_refine_ls_shift/su_max 0.001
_refine_ls_shift/su_mean 0.000
_refine_ls_structure_factor_coef Fsqd
_refine_ls_weighting_details 'calc w=1/[\s^2^(Fo^2^)+(0.0591P)^2^+0.1504P] where P=(Fo^2^+2Fc^2^)/3'
_refine_ls_weighting_scheme calc
_refine_ls_wR_factor_gt 0.1107
_refine_ls_wR_factor_ref 0.1157
_reflns_number_gt 1502
_reflns_number_total 1768
_reflns_threshold_expression I>2\s(I)
_cod_data_source_file ci2861.cif
_cod_data_source_block I
_cod_depositor_comments
;
The following automatic conversions were performed:
'_symmetry_cell_setting' value 'Monoclinic' changed to 'monoclinic'
according to '/home/saulius/struct/CIF-dictionaries/cif_core.dic'
dictionary named 'cif_core.dic' version 2.4.1 from 2010-06-29.

Automatic conversion script
Id: cif_fix_enum 1527 2010-12-29 10:47:43Z saulius 

The following automatic conversions were performed:

'_symmetry_cell_setting' value 'Monoclinic' changed to 'monoclinic'
according to /home/saulius/struct/CIF-dictionaries/cif_core.dic
dictionary named 'cif_core.dic' version 2.4.1 from 2010-06-29.

Automatic conversion script
Id: cif_fix_values 1715 2011-07-08 13:25:40Z adriana 
;
_cod_original_sg_symbol_H-M 'P 21/c'
_cod_database_code 2222640
_cod_database_fobs_code 2222640

loop_
_symmetry_equiv_pos_as_xyz
'x, y, z'
'-x, y+1/2, -z+1/2'
'-x, -y, -z'
'x, -y-1/2, z-1/2'

loop_
_atom_site_type_symbol
_atom_site_label
_atom_site_fract_x
_atom_site_fract_y
_atom_site_fract_z
_atom_site_U_iso_or_equiv
_atom_site_adp_type
_atom_site_calc_flag
_atom_site_refinement_flags
_atom_site_occupancy
_atom_site_disorder_assembly
_atom_site_disorder_group
C C1 1.15806(15) 0.4646(4) 0.61337(12) 0.0650(5) Uani d . 1 . .
H H1A 1.1261 0.6149 0.5928 0.097 Uiso calc R 1 . .
H H1B 1.2183 0.4331 0.5869 0.097 Uiso calc R 1 . .
H H1C 1.1870 0.4637 0.6801 0.097 Uiso calc R 1 . .
C C2 0.97784(11) 0.3121(3) 0.61264(9) 0.0406(4) Uani d . 1 . .
C C3 0.96000(13) 0.4924(3) 0.66739(10) 0.0450(4) Uani d . 1 . .
H H3 1.0137 0.6094 0.6876 0.054 Uiso calc R 1 . .
C C4 0.86019(12) 0.4960(3) 0.69187(11) 0.0479(4) Uani d . 1 . .
H H4 0.8475 0.6175 0.7286 0.057 Uiso calc R 1 . .
C C5 0.77987(12) 0.3247(3) 0.66313(10) 0.0449(4) Uani d . 1 . .
H H5 0.7136 0.3308 0.6801 0.054 Uiso calc R 1 . .
C C6 0.79857(11) 0.1412(2) 0.60826(9) 0.0376(4) Uani d . 1 . .
C C7 0.89771(11) 0.1359(3) 0.58332(9) 0.0403(4) Uani d . 1 . .
H H7 0.9108 0.0142 0.5468 0.048 Uiso calc R 1 . .
C C8 0.71693(11) -0.0482(3) 0.57784(10) 0.0407(4) Uani d . 1 . .
H H8 0.7291 -0.1619 0.5376 0.049 Uiso calc R 1 . .
C C9 0.46526(12) -0.2813(3) 0.59895(10) 0.0466(4) Uani d . 1 . .
C C10 0.43657(15) -0.1051(3) 0.66193(13) 0.0635(5) Uani d . 1 . .
H H10A 0.3628 -0.1375 0.6674 0.095 Uiso calc R 1 . .
H H10B 0.4375 0.0484 0.6365 0.095 Uiso calc R 1 . .
H H10C 0.4911 -0.1132 0.7224 0.095 Uiso calc R 1 . .
N N1 0.62907(10) -0.0599(2) 0.60576(8) 0.0427(3) Uani d . 1 . .
N N2 0.55938(10) -0.2483(2) 0.57366(8) 0.0465(4) Uani d . 1 . .
H H2 0.5765 -0.3466 0.5367 0.056 Uiso calc R 1 . .
O O1 1.07271(9) 0.2889(2) 0.58390(7) 0.0574(4) Uani d . 1 . .
O O2 0.40548(9) -0.4534(2) 0.57006(8) 0.0591(4) Uani d . 1 . .

loop_
_atom_site_aniso_label
_atom_site_aniso_U_11
_atom_site_aniso_U_22
_atom_site_aniso_U_33
_atom_site_aniso_U_12
_atom_site_aniso_U_13
_atom_site_aniso_U_23
C1 0.0562(10) 0.0801(13) 0.0614(10) -0.0309(9) 0.0216(8) -0.0073(9)
C2 0.0391(8) 0.0426(9) 0.0388(8) -0.0071(6) 0.0093(6) 0.0021(6)
C3 0.0440(8) 0.0366(8) 0.0478(8) -0.0091(7) 0.0031(6) -0.0001(6)
C4 0.0470(9) 0.0380(9) 0.0542(9) 0.0020(7) 0.0081(7) -0.0084(7)
C5 0.0377(8) 0.0437(9) 0.0514(9) 0.0026(7) 0.0100(6) -0.0012(7)
C6 0.0360(7) 0.0351(8) 0.0378(7) -0.0017(6) 0.0048(5) 0.0032(6)
C7 0.0435(8) 0.0387(8) 0.0379(7) -0.0055(6) 0.0108(6) -0.0030(6)
C8 0.0386(8) 0.0383(8) 0.0422(8) -0.0028(6) 0.0075(6) -0.0007(6)
C9 0.0398(8) 0.0500(9) 0.0491(9) -0.0076(7) 0.0117(6) 0.0014(7)
C10 0.0608(10) 0.0665(12) 0.0693(11) -0.0092(9) 0.0285(8) -0.0101(9)
N1 0.0372(7) 0.0398(7) 0.0481(7) -0.0070(5) 0.0076(5) 0.0003(5)
N2 0.0399(7) 0.0439(8) 0.0555(8) -0.0116(6) 0.0139(5) -0.0073(6)
O1 0.0510(7) 0.0670(8) 0.0596(7) -0.0240(6) 0.0249(5) -0.0157(6)
O2 0.0502(7) 0.0620(8) 0.0693(7) -0.0217(6) 0.0241(5) -0.0108(6)

loop_
_atom_type_symbol
_atom_type_description
_atom_type_scat_dispersion_real
_atom_type_scat_dispersion_imag
_atom_type_scat_source
C C 0.0033 0.0016 'International Tables Vol C Tables 4.2.6.8 and 6.1.1.4'
H H 0.0000 0.0000 'International Tables Vol C Tables 4.2.6.8 and 6.1.1.4'
N N 0.0061 0.0033 'International Tables Vol C Tables 4.2.6.8 and 6.1.1.4'
O O 0.0106 0.0060 'International Tables Vol C Tables 4.2.6.8 and 6.1.1.4'

loop_
_geom_angle_atom_site_label_1
_geom_angle_atom_site_label_2
_geom_angle_atom_site_label_3
_geom_angle_site_symmetry_1
_geom_angle_site_symmetry_3
_geom_angle
_geom_angle_publ_flag
O1 C1 H1A . . 109.5 ?
O1 C1 H1B . . 109.5 ?
H1A C1 H1B . . 109.5 ?
O1 C1 H1C . . 109.5 ?
H1A C1 H1C . . 109.5 ?
H1B C1 H1C . . 109.5 ?
O1 C2 C3 . . 124.24(13) ?
O1 C2 C7 . . 115.31(13) ?
C3 C2 C7 . . 120.45(13) ?
C2 C3 C4 . . 118.71(13) ?
C2 C3 H3 . . 120.6 ?
C4 C3 H3 . . 120.6 ?
C5 C4 C3 . . 121.68(14) ?
C5 C4 H4 . . 119.2 ?
C3 C4 H4 . . 119.2 ?
C4 C5 C6 . . 119.47(14) ?
C4 C5 H5 . . 120.3 ?
C6 C5 H5 . . 120.3 ?
C7 C6 C5 . . 119.36(13) ?
C7 C6 C8 . . 119.09(13) ?
C5 C6 C8 . . 121.54(13) ?
C6 C7 C2 . . 120.32(13) ?
C6 C7 H7 . . 119.8 ?
C2 C7 H7 . . 119.8 ?
N1 C8 C6 . . 120.94(13) ?
N1 C8 H8 . . 119.5 ?
C6 C8 H8 . . 119.5 ?
O2 C9 N2 . . 119.69(14) ?
O2 C9 C10 . . 122.14(14) ?
N2 C9 C10 . . 118.17(14) ?
C9 C10 H10A . . 109.5 ?
C9 C10 H10B . . 109.5 ?
H10A C10 H10B . . 109.5 ?
C9 C10 H10C . . 109.5 ?
H10A C10 H10C . . 109.5 ?
H10B C10 H10C . . 109.5 ?
C8 N1 N2 . . 115.66(12) ?
C9 N2 N1 . . 121.26(13) ?
C9 N2 H2 . . 119.4 ?
N1 N2 H2 . . 119.4 ?
C2 O1 C1 . . 117.24(13) ?

loop_
_geom_bond_atom_site_label_1
_geom_bond_atom_site_label_2
_geom_bond_site_symmetry_2
_geom_bond_distance
_geom_bond_publ_flag
C1 O1 . 1.4326(19) ?
C1 H1A . 0.96 ?
C1 H1B . 0.96 ?
C1 H1C . 0.96 ?
C2 O1 . 1.3730(17) ?
C2 C3 . 1.378(2) ?
C2 C7 . 1.3929(19) ?
C3 C4 . 1.391(2) ?
C3 H3 . 0.93 ?
C4 C5 . 1.374(2) ?
C4 H4 . 0.93 ?
C5 C6 . 1.396(2) ?
C5 H5 . 0.93 ?
C6 C7 . 1.3863(19) ?
C6 C8 . 1.4623(19) ?
C7 H7 . 0.93 ?
C8 N1 . 1.2786(19) ?
C8 H8 . 0.93 ?
C9 O2 . 1.2328(18) ?
C9 N2 . 1.3423(19) ?
C9 C10 . 1.496(2) ?
C10 H10A . 0.96 ?
C10 H10B . 0.96 ?
C10 H10C . 0.96 ?
N1 N2 . 1.3774(17) ?
N2 H2 . 0.86 ?

loop_
_geom_hbond_atom_site_label_D
_geom_hbond_atom_site_label_H
_geom_hbond_atom_site_label_A
_geom_hbond_site_symmetry_A
_geom_hbond_distance_DH
_geom_hbond_distance_HA
_geom_hbond_distance_DA
_geom_hbond_angle_DHA
_geom_hbond_publ_flag
N2 H2 O2 3_646 0.86 2.04 2.8846(19) 169 yes
C1 H1B O2 1_665 0.96 2.49 3.350(2) 148 yes
C3 H3 Cg1 2_545 0.93 2.83 3.544(2) 134 yes

loop_
_geom_torsion_atom_site_label_1
_geom_torsion_atom_site_label_2
_geom_torsion_atom_site_label_3
_geom_torsion_atom_site_label_4
_geom_torsion_site_symmetry_1
_geom_torsion_site_symmetry_2
_geom_torsion_site_symmetry_3
_geom_torsion_site_symmetry_4
_geom_torsion
_geom_torsion_publ_flag
O1 C2 C3 C4 . . . . -179.97(13) ?
C7 C2 C3 C4 . . . . -0.6(2) ?
C2 C3 C4 C5 . . . . 0.2(2) ?
C3 C4 C5 C6 . . . . 0.3(2) ?
C4 C5 C6 C7 . . . . -0.3(2) ?
C4 C5 C6 C8 . . . . 178.48(13) ?
C5 C6 C7 C2 . . . . -0.1(2) ?
C8 C6 C7 C2 . . . . -178.92(12) ?
O1 C2 C7 C6 . . . . 179.96(12) ?
C3 C2 C7 C6 . . . . 0.6(2) ?
C7 C6 C8 N1 . . . . 174.14(12) ?
C5 C6 C8 N1 . . . . -4.7(2) ?
C6 C8 N1 N2 . . . . -178.96(11) ?
O2 C9 N2 N1 . . . . -178.98(13) ?
C10 C9 N2 N1 . . . . 1.1(2) ?
C8 N1 N2 C9 . . . . 179.20(12) ?
C3 C2 O1 C1 . . . . 0.1(2) ?
C7 C2 O1 C1 . . . . -179.27(13) ?

loop_
_cod_related_entry_id
_cod_related_entry_database
_cod_related_entry_code
1 ChemSpider 7920807
